data_1558466
loop_
_publ_author_name
'Jin, Shengfei'
'Dang, Hang T.'
'Haug, Graham C.'
'Nguyen, Viet D.'
'Arman, Hadi'
'Larionov, Oleg V.'

_publ_section_title
;
 Deoxygenative \a-Alkylation and \a-Arylation of 1,2-Dicarbonyls
;
_journal_name_full 'Chemical Science'
_journal_paper_doi 10.1039/D0SC03118F
_journal_year 2020
_chemical_absolute_configuration ad
_chemical_formula_moiety '2(C8.5 H8.5 N0.5 O)'
_chemical_formula_sum 'C17 H17 N O2'
_chemical_formula_weight 267.31
_space_group_crystal_system orthorhombic
_space_group_IT_number 33
_space_group_name_Hall 'P 2c -2n'
_space_group_name_H-M_alt 'P n a 21'
_atom_sites_solution_hydrogens geom
_atom_sites_solution_primary dual
_audit_creation_date 2020-02-21
_audit_creation_method
;
Olex2 1.3-ac4
(compiled 2019.10.09 svn.r3662 for Rigaku Oxford Diffraction, GUI svn.r5959)
;
_audit_update_record
;
2020-03-08 deposited with the CCDC.	2020-07-01 downloaded from the CCDC.
;
_cell_angle_alpha 90
_cell_angle_beta 90
_cell_angle_gamma 90
_cell_formula_units_Z 8
_cell_length_a 23.0271(3)
_cell_length_b 5.71750(10)
_cell_length_c 20.8790(4)
_cell_measurement_reflns_used 10373
_cell_measurement_temperature 100.00(10)
_cell_measurement_theta_max 74.2450
_cell_measurement_theta_min 4.3730
_cell_volume 2748.88(8)
_computing_cell_refinement 'CrysAlisPro 1.171.40.63a (Rigaku OD, 2019)'
_computing_data_collection 'CrysAlisPro 1.171.40.63a (Rigaku OD, 2019)'
_computing_data_reduction 'CrysAlisPro 1.171.40.63a (Rigaku OD, 2019)'
_computing_molecular_graphics 'Olex2 1.3-ac4 (Dolomanov et al., 2009)'
_computing_publication_material 'Olex2 1.3-ac4 (Dolomanov et al., 2009)'
_computing_structure_refinement 'ShelXL 2018/3 (Sheldrick, 2015)'
_computing_structure_solution 'SHELXT 2018/2 (Sheldrick, 2018)'
_diffrn_ambient_environment N~2~
_diffrn_ambient_temperature 100.00(10)
_diffrn_detector 'Hybrid Pixel Array Detector'
_diffrn_detector_area_resol_mean 10.0000
_diffrn_detector_type HyPix
_diffrn_measured_fraction_theta_full 1.000
_diffrn_measured_fraction_theta_max 0.957
_diffrn_measurement_details
;
List of Runs (angles in degrees, time in seconds):

  # Type    Start    End  Width  t~exp~   \w     \q     \k     \f   Frames
#--------------------------------------------------------------------------
  1  \w     25.00 120.00   0.50    1.00    --   46.62  73.00 -33.00  190
  2  \w     85.00 178.00   0.50    4.00    --  106.69  73.00 -33.00  186
  3  \w     45.00  71.00   0.50    4.00    --  106.69 -61.00 120.00   52
  4  \w     34.00 101.00   0.50    4.00    --  106.69 -77.00  30.00  134
  5  \w     34.00 101.00   0.50    4.00    --  106.69 -77.00 -90.00  134
  6  \w     34.00  91.00   0.50    4.00    --  106.69 -73.00-162.00  114
  7  \w     34.00  71.00   0.50    4.00    --  106.69 -61.00-120.00   74
  8  \w     41.00  71.00   0.50    4.00    --  106.69 -61.00-150.00   60
  9  \w     34.00 111.00   0.50    4.00    --  106.69-125.00-180.00  154
 10  \w     34.00  71.00   0.50    4.00    --  106.69 -61.00 -30.00   74
 11  \w    -25.00  69.00   0.50    1.00    --   46.62 -73.00-162.00  188
 12  \w    -69.00  26.00   0.50    1.00    --  -46.62  73.00 -33.00  190
 13  \w    -51.00 -16.00   0.50    4.00    --  -88.50  45.00 150.00   70
 14  \w    -91.00 -15.00   0.50    4.00    --  -88.50  73.00 -33.00  152
 15  \w    -51.00 -16.00   0.50    4.00    --  -88.50  45.00-120.00   70
 16  \w   -119.00 -24.00   0.50    1.00    --  -46.62 -73.00-162.00  190
 17  \w   -119.00 -87.00   0.50    1.00    --  -46.62-125.00   0.00   64
 18  \w   -119.00 -87.00   0.50    1.00    --  -46.62-125.00 120.00   64
 19  \w   -160.00-101.00   0.50    4.00    --  -88.50 -77.00  90.00  118
 20  \w   -160.00-100.00   0.50    4.00    --  -88.50 -94.00 -30.00  120
 21  \w   -160.00 -66.00   0.50    4.00    --  -88.50 -73.00-162.00  188
 22  \w   -160.00 -91.00   0.50    4.00    --  -88.50 -61.00 -90.00  138
 23  \w   -160.00 -91.00   0.50    4.00    --  -88.50 -61.00 -60.00  138
;
_diffrn_measurement_device 'four-circle diffractometer'
_diffrn_measurement_device_type 'XtaLAB Synergy, Dualflex, HyPix'
_diffrn_measurement_method '\w scans'
_diffrn_orient_matrix_type 'CrysAlisPro convention (1999,Acta A55,543-557)'
_diffrn_orient_matrix_UB_11 0.0007342000
_diffrn_orient_matrix_UB_12 -0.0305535000
_diffrn_orient_matrix_UB_13 0.0732821000
_diffrn_orient_matrix_UB_21 -0.0392017000
_diffrn_orient_matrix_UB_22 -0.2173221000
_diffrn_orient_matrix_UB_23 -0.0063922000
_diffrn_orient_matrix_UB_31 0.0542387000
_diffrn_orient_matrix_UB_32 -0.1562328000
_diffrn_orient_matrix_UB_33 -0.0056102000
_diffrn_radiation_monochromator mirror
_diffrn_radiation_probe x-ray
_diffrn_radiation_type 'Cu K\a'
_diffrn_radiation_wavelength 1.54184
_diffrn_reflns_av_R_equivalents 0.0477
_diffrn_reflns_av_unetI/netI 0.0340
_diffrn_reflns_Laue_measured_fraction_full 1.000
_diffrn_reflns_Laue_measured_fraction_max 0.957
_diffrn_reflns_limit_h_max 28
_diffrn_reflns_limit_h_min -25
_diffrn_reflns_limit_k_max 6
_diffrn_reflns_limit_k_min -7
_diffrn_reflns_limit_l_max 25
_diffrn_reflns_limit_l_min -26
_diffrn_reflns_number 25602
_diffrn_reflns_point_group_measured_fraction_full 0.984
_diffrn_reflns_point_group_measured_fraction_max 0.919
_diffrn_reflns_theta_full 67.684
_diffrn_reflns_theta_max 76.662
_diffrn_reflns_theta_min 3.839
_diffrn_source 'micro-focus sealed X-ray tube'
_diffrn_source_type 'PhotonJet (Cu) X-ray Source'
_exptl_absorpt_coefficient_mu 0.675
_exptl_absorpt_correction_T_max 1.000
_exptl_absorpt_correction_T_min 0.787
_exptl_absorpt_correction_type gaussian
_exptl_absorpt_process_details
;
CrysAlisPro 1.171.40.63a (Rigaku Oxford Diffraction, 2019)
Numerical absorption correction based on gaussian integration over
			a multifaceted crystal model
Empirical absorption correction using spherical harmonics,
 implemented in SCALE3 ABSPACK scaling algorithm.
;
_exptl_crystal_colour 'clear colourless'
_exptl_crystal_colour_lustre clear
_exptl_crystal_colour_primary colourless
_exptl_crystal_density_diffrn 1.292
_exptl_crystal_description plate
_exptl_crystal_F_000 1136
_exptl_crystal_size_max 0.129
_exptl_crystal_size_mid 0.107
_exptl_crystal_size_min 0.048
_refine_diff_density_max 0.501
_refine_diff_density_min -0.231
_refine_diff_density_rms 0.058
_refine_ls_abs_structure_details
;
 Refined as an inversion twin.
;
_refine_ls_abs_structure_Flack 0.3(5)
_refine_ls_extinction_method none
_refine_ls_goodness_of_fit_ref 1.079
_refine_ls_hydrogen_treatment constr
_refine_ls_matrix_type full
_refine_ls_number_parameters 368
_refine_ls_number_reflns 5316
_refine_ls_number_restraints 2
_refine_ls_restrained_S_all 1.079
_refine_ls_R_factor_all 0.0596
_refine_ls_R_factor_gt 0.0565
_refine_ls_shift/su_max 0.000
_refine_ls_shift/su_mean 0.000
_refine_ls_structure_factor_coef Fsqd
_refine_ls_weighting_details 'w=1/[\s^2^(Fo^2^)+(0.0300P)^2^+4.0000P] where P=(Fo^2^+2Fc^2^)/3'
_refine_ls_weighting_scheme calc
_refine_ls_wR_factor_gt 0.1278
_refine_ls_wR_factor_ref 0.1298
_reflns_Friedel_coverage 0.867
_reflns_Friedel_fraction_full 0.968
_reflns_Friedel_fraction_max 0.879
_reflns_number_gt 5006
_reflns_number_total 5316
_reflns_threshold_expression 'I > 2\s(I)'
_cod_data_source_file d0sc03118f2.cif
_cod_data_source_block hpd094b
_cod_database_code 1558466
_shelx_shelxl_version_number 2018/3
_chemical_oxdiff_formula C20H20N1O2
_chemical_oxdiff_usercomment G472-14
_shelx_space_group_comment
;
The symmetry employed for this shelxl refinement is uniquely defined
by the following loop, which should always be used as a source of
symmetry information in preference to the above space-group names.
They are only intended as comments.
;
_reflns_odcompleteness_completeness 99.97
_reflns_odcompleteness_iscentric 1
_reflns_odcompleteness_theta 66.97
_olex2_refinement_description
;
1. Twinned data refinement
 Scales: 0.7(5)
 0.3(5)
2. Fixed Uiso
 At 1.2 times of:
  All C(H) groups, All C(H,H) groups
 At 1.5 times of:
  All C(H,H,H) groups, All O(H) groups
3. Restrained distances
 H1-O3
 1.9 with sigma of 0.02
4.a Ternary CH refined with riding coordinates:
 C13(H13), C30(H30)
4.b Secondary CH2 refined with riding coordinates:
 C15(H15A,H15B), C32(H32A,H32B)
4.c Aromatic/amide H refined with riding coordinates:
 C23(H23), C26(H26), C29(H29), C6(H6), C24(H24), C7(H7), C3(H3), C20(H20),
 C9(H9), C19(H19), C12(H12), C8(H8), C2(H2), C25(H25)
4.d Idealised Me refined as rotating group:
 C16(H16A,H16B,H16C), C34(H34A,H34B,H34C), C17(H17A,H17B,H17C), C33(H33A,H33B,
 H33C)
4.e Idealised tetrahedral OH refined as rotating group:
 O1(H1), O4(H4)
;
_olex2_exptl_crystal_mounting_method 'nylon loop'
_olex2_submission_special_instructions 'No special instructions were received'
_oxdiff_exptl_absorpt_empirical_details
;
Empirical correction (ABSPACK) includes:
- Absorption correction using spherical harmonics
- Frame scaling
;
_oxdiff_exptl_absorpt_empirical_full_max 1.290
_oxdiff_exptl_absorpt_empirical_full_min 0.785

loop_
_space_group_symop_operation_xyz
'x, y, z'
'-x, -y, z+1/2'
'x+1/2, -y+1/2, z'
'-x+1/2, y+1/2, z+1/2'

loop_
_atom_site_label
_atom_site_type_symbol
_atom_site_fract_x
_atom_site_fract_y
_atom_site_fract_z
_atom_site_U_iso_or_equiv
_atom_site_adp_type
_atom_site_occupancy
_atom_site_site_symmetry_order
_atom_site_calc_flag
_atom_site_refinement_flags_posn
_atom_site_refinement_flags_adp
_atom_site_refinement_flags_occupancy
_atom_site_disorder_assembly
_atom_site_disorder_group
O1 O 0.57842(14) 0.3580(6) 0.56627(16) 0.0323(7) Uani 1 1 d . . . . .
H1 H 0.590534 0.341446 0.529621 0.048 Uiso 1 1 calc DR U . . .
O2 O 0.59969(14) 0.7320(6) 0.54783(17) 0.0346(8) Uani 1 1 d . . . . .
O4 O 0.65246(14) 0.6658(6) 0.43481(16) 0.0312(8) Uani 1 1 d . . . . .
H4 H 0.638652 0.683855 0.470676 0.047 Uiso 1 1 calc R U . . .
O3 O 0.63044(14) 0.2900(6) 0.45309(17) 0.0366(8) Uani 1 1 d D . . . .
N1 N 0.30381(15) 0.7071(6) 0.57393(18) 0.0246(8) Uani 1 1 d . . . . .
N2 N 0.92645(15) 0.2780(6) 0.42580(19) 0.0247(8) Uani 1 1 d . . . . .
C4 C 0.36296(18) 0.7162(8) 0.5846(2) 0.0240(9) Uani 1 1 d . . . . .
C14 C 0.57701(17) 0.5790(9) 0.5804(2) 0.0265(10) Uani 1 1 d . . . . .
C5 C 0.28115(19) 0.5165(8) 0.6064(2) 0.0243(9) Uani 1 1 d . . . . .
C27 C 0.90562(18) 0.5872(7) 0.3608(2) 0.0232(9) Uani 1 1 d . . . . .
C28 C 0.85167(18) 0.4670(8) 0.3753(2) 0.0235(9) Uani 1 1 d . . . . .
C23 C 1.00794(19) 0.5382(9) 0.3895(2) 0.0278(10) Uani 1 1 d . . . . .
H23 H 1.037055 0.462151 0.412258 0.033 Uiso 1 1 calc R U . . .
C21 C 0.86705(19) 0.2766(8) 0.4151(2) 0.0261(10) Uani 1 1 d . . . . .
C26 C 0.9191(2) 0.7793(8) 0.3229(2) 0.0302(10) Uani 1 1 d . . . . .
H26 H 0.889897 0.859701 0.301397 0.036 Uiso 1 1 calc R U . . .
C29 C 0.79381(18) 0.5037(8) 0.3578(2) 0.0262(9) Uani 1 1 d . . . . .
H29 H 0.783609 0.629306 0.331853 0.031 Uiso 1 1 calc R U . . .
C10 C 0.32673(19) 0.3994(8) 0.6390(2) 0.0258(9) Uani 1 1 d . . . . .
C11 C 0.37901(18) 0.5265(8) 0.6241(2) 0.0255(9) Uani 1 1 d . . . . .
C31 C 0.65387(18) 0.4445(9) 0.4211(2) 0.0287(10) Uani 1 1 d . . . . .
C22 C 0.94998(18) 0.4659(8) 0.3932(2) 0.0234(9) Uani 1 1 d . . . . .
C16 C 0.6230(2) 0.7952(9) 0.7091(2) 0.0310(11) Uani 1 1 d . . . . .
H16A H 0.649902 0.735927 0.677958 0.046 Uiso 1 1 calc R U . . .
H16B H 0.617960 0.681866 0.742591 0.046 Uiso 1 1 calc R U . . .
H16C H 0.637914 0.937776 0.727025 0.046 Uiso 1 1 calc R U . . .
C18 C 0.75184(19) 0.3493(9) 0.3800(2) 0.0276(10) Uani 1 1 d . . . . .
C6 C 0.22390(19) 0.4379(8) 0.6103(2) 0.0277(10) Uani 1 1 d . . . . .
H6 H 0.194266 0.512037 0.587893 0.033 Uiso 1 1 calc R U . . .
C24 C 1.02014(19) 0.7280(8) 0.3504(3) 0.0304(10) Uani 1 1 d . . . . .
H24 H 1.058473 0.776317 0.345677 0.036 Uiso 1 1 calc R U . . .
C7 C 0.2128(2) 0.2475(8) 0.6485(2) 0.0308(10) Uani 1 1 d . . . . .
H7 H 0.174807 0.193728 0.651983 0.037 Uiso 1 1 calc R U . . .
C3 C 0.4032(2) 0.8781(9) 0.5633(2) 0.0317(11) Uani 1 1 d . . . . .
H3 H 0.392308 1.003630 0.537704 0.038 Uiso 1 1 calc R U . . .
C34 C 0.95749(19) 0.1125(8) 0.4651(2) 0.0295(10) Uani 1 1 d . . . . .
H34A H 0.949198 0.142229 0.509382 0.044 Uiso 1 1 calc R U . . .
H34B H 0.998448 0.128471 0.457682 0.044 Uiso 1 1 calc R U . . .
H34C H 0.945494 -0.043399 0.454274 0.044 Uiso 1 1 calc R U . . .
C20 C 0.82500(19) 0.1220(8) 0.4369(2) 0.0285(10) Uani 1 1 d . . . . .
H20 H 0.834754 -0.003998 0.462965 0.034 Uiso 1 1 calc R U . . .
C15 C 0.5645(2) 0.8432(9) 0.6769(2) 0.0316(11) Uani 1 1 d . . . . .
H15A H 0.536389 0.887793 0.709351 0.038 Uiso 1 1 calc R U . . .
H15B H 0.568659 0.973383 0.647514 0.038 Uiso 1 1 calc R U . . .
C9 C 0.3137(2) 0.2061(8) 0.6770(2) 0.0298(10) Uani 1 1 d . . . . .
H9 H 0.343012 0.127420 0.698697 0.036 Uiso 1 1 calc R U . . .
C1 C 0.47825(19) 0.6578(9) 0.6207(2) 0.0280(10) Uani 1 1 d . . . . .
C19 C 0.76729(19) 0.1622(9) 0.4184(2) 0.0315(11) Uani 1 1 d . . . . .
H19 H 0.738541 0.060082 0.432423 0.038 Uiso 1 1 calc R U . . .
C12 C 0.43753(19) 0.4965(8) 0.6416(2) 0.0262(10) Uani 1 1 d . . . . .
H12 H 0.448744 0.370189 0.666733 0.031 Uiso 1 1 calc R U . . .
C8 C 0.2566(2) 0.1320(9) 0.6821(2) 0.0332(11) Uani 1 1 d . . . . .
H8 H 0.247473 0.004934 0.708005 0.040 Uiso 1 1 calc R U . . .
C2 C 0.4606(2) 0.8455(8) 0.5817(2) 0.0305(10) Uani 1 1 d . . . . .
H2 H 0.488414 0.951754 0.567731 0.037 Uiso 1 1 calc R U . . .
C17 C 0.2714(2) 0.8710(8) 0.5344(2) 0.0305(10) Uani 1 1 d . . . . .
H17A H 0.282882 1.027894 0.544779 0.046 Uiso 1 1 calc R U . . .
H17B H 0.230589 0.852539 0.542431 0.046 Uiso 1 1 calc R U . . .
H17C H 0.279295 0.840647 0.490073 0.046 Uiso 1 1 calc R U . . .
C25 C 0.9761(2) 0.8495(9) 0.3176(2) 0.0327(11) Uani 1 1 d . . . . .
H25 H 0.985492 0.977700 0.292192 0.039 Uiso 1 1 calc R U . . .
C13 C 0.54162(19) 0.6320(8) 0.6405(2) 0.0284(10) Uani 1 1 d . . . . .
H13 H 0.544429 0.495988 0.668919 0.034 Uiso 1 1 calc R U . . .
C30 C 0.68807(19) 0.3929(9) 0.3605(2) 0.0316(10) Uani 1 1 d . . . . .
H30 H 0.686926 0.532605 0.333363 0.038 Uiso 1 1 calc R U . . .
C33 C 0.6061(2) 0.2546(10) 0.2906(2) 0.0353(11) Uani 1 1 d . . . . .
H33A H 0.612081 0.387999 0.263452 0.053 Uiso 1 1 calc R U . . .
H33B H 0.577898 0.292036 0.322830 0.053 Uiso 1 1 calc R U . . .
H33C H 0.592449 0.125551 0.265371 0.053 Uiso 1 1 calc R U . . .
C32 C 0.6628(2) 0.1890(9) 0.3223(3) 0.0353(11) Uani 1 1 d . . . . .
H32A H 0.690398 0.141110 0.289789 0.042 Uiso 1 1 calc R U . . .
H32B H 0.656371 0.057322 0.350717 0.042 Uiso 1 1 calc R U . . .

loop_
_atom_site_aniso_label
_atom_site_aniso_U_11
_atom_site_aniso_U_22
_atom_site_aniso_U_33
_atom_site_aniso_U_23
_atom_site_aniso_U_13
_atom_site_aniso_U_12
O1 0.0312(17) 0.0331(18) 0.0325(18) -0.0022(15) 0.0062(14) 0.0037(14)
O2 0.0322(17) 0.0312(18) 0.040(2) -0.0096(16) 0.0055(14) -0.0041(15)
O4 0.0274(17) 0.0331(18) 0.0331(18) -0.0073(15) 0.0044(14) -0.0008(14)
O3 0.0355(18) 0.0364(19) 0.0377(19) -0.0090(16) 0.0082(15) -0.0061(15)
N1 0.0223(18) 0.0239(18) 0.0275(19) 0.0021(16) -0.0008(15) 0.0079(15)
N2 0.0236(19) 0.0213(18) 0.029(2) 0.0037(16) 0.0006(15) 0.0007(15)
C4 0.019(2) 0.026(2) 0.027(2) -0.0038(19) 0.0023(17) 0.0035(17)
C14 0.0159(19) 0.035(3) 0.028(2) -0.001(2) -0.0015(17) -0.0045(18)
C5 0.025(2) 0.021(2) 0.027(2) -0.0017(18) -0.0015(17) 0.0045(17)
C27 0.022(2) 0.021(2) 0.027(2) -0.0016(19) 0.0007(17) -0.0032(17)
C28 0.019(2) 0.027(2) 0.025(2) -0.0042(18) 0.0026(16) -0.0017(18)
C23 0.021(2) 0.030(2) 0.033(2) -0.002(2) -0.0006(18) 0.0017(18)
C21 0.026(2) 0.027(2) 0.025(2) -0.001(2) 0.0036(17) -0.0070(19)
C26 0.030(2) 0.028(2) 0.032(3) 0.004(2) -0.0025(19) -0.002(2)
C29 0.023(2) 0.030(2) 0.026(2) -0.001(2) -0.0010(17) 0.0021(19)
C10 0.023(2) 0.030(2) 0.024(2) -0.0006(19) -0.0008(17) 0.0082(18)
C11 0.026(2) 0.028(2) 0.022(2) -0.0011(19) -0.0017(17) 0.0050(19)
C31 0.0156(19) 0.041(3) 0.030(2) 0.000(2) -0.0003(18) -0.0040(19)
C22 0.022(2) 0.023(2) 0.026(2) -0.0020(18) 0.0012(17) -0.0018(17)
C16 0.029(2) 0.033(3) 0.031(2) 0.000(2) -0.0018(18) -0.012(2)
C18 0.025(2) 0.036(3) 0.022(2) -0.007(2) 0.0019(17) -0.001(2)
C6 0.021(2) 0.027(2) 0.036(3) -0.001(2) -0.0002(19) 0.0064(18)
C24 0.017(2) 0.033(3) 0.041(3) -0.002(2) 0.0012(18) -0.0079(19)
C7 0.030(2) 0.029(2) 0.034(2) 0.001(2) 0.0019(19) 0.001(2)
C3 0.029(2) 0.033(3) 0.033(3) -0.004(2) 0.004(2) 0.007(2)
C34 0.029(2) 0.026(2) 0.034(2) 0.005(2) -0.003(2) 0.0015(19)
C20 0.030(2) 0.025(2) 0.030(2) 0.004(2) 0.0028(19) -0.0075(19)
C15 0.033(2) 0.028(2) 0.033(3) -0.001(2) 0.003(2) -0.001(2)
C9 0.032(2) 0.027(2) 0.030(2) 0.004(2) -0.0045(19) 0.008(2)
C1 0.023(2) 0.035(2) 0.026(2) -0.005(2) 0.0015(18) 0.0043(19)
C19 0.022(2) 0.038(3) 0.035(3) -0.006(2) 0.0067(19) -0.012(2)
C12 0.027(2) 0.027(2) 0.024(2) -0.0047(19) 0.0012(17) 0.0060(19)
C8 0.033(3) 0.031(3) 0.035(3) 0.007(2) 0.000(2) 0.002(2)
C2 0.030(2) 0.029(2) 0.032(3) -0.004(2) 0.008(2) -0.0040(19)
C17 0.031(2) 0.028(2) 0.033(3) 0.002(2) -0.001(2) 0.0088(19)
C25 0.034(2) 0.030(3) 0.034(3) 0.002(2) 0.002(2) -0.010(2)
C13 0.026(2) 0.032(2) 0.027(2) -0.004(2) -0.0002(18) 0.0002(19)
C30 0.020(2) 0.042(3) 0.033(2) -0.002(2) 0.0010(19) 0.002(2)
C33 0.029(2) 0.049(3) 0.028(2) -0.002(2) -0.0015(18) 0.004(2)
C32 0.025(2) 0.044(3) 0.036(3) -0.014(3) -0.0003(19) 0.004(2)

loop_
_atom_type_symbol
_atom_type_description
_atom_type_scat_dispersion_real
_atom_type_scat_dispersion_imag
_atom_type_scat_source
C C 0.0181 0.0091 'International Tables Vol C Tables 4.2.6.8 and 6.1.1.4'
H H 0.0000 0.0000 'International Tables Vol C Tables 4.2.6.8 and 6.1.1.4'
N N 0.0311 0.0180 'International Tables Vol C Tables 4.2.6.8 and 6.1.1.4'
O O 0.0492 0.0322 'International Tables Vol C Tables 4.2.6.8 and 6.1.1.4'

loop_
_exptl_crystal_face_index_h
_exptl_crystal_face_index_k
_exptl_crystal_face_index_l
_exptl_crystal_face_perp_dist
15 0 0 0.0494
-4 -3 -2 0.0657
-15 -1 -1 0.0476
1 4 2 0.0436
8 -1 -11 0.0093
1 -1 13 0.0397
-6 0 12 0.0393
-2 1 -13 0.0077

loop_
_geom_angle_atom_site_label_1
_geom_angle_atom_site_label_2
_geom_angle_atom_site_label_3
_geom_angle
_geom_angle_site_symmetry_1
_geom_angle_site_symmetry_3
_geom_angle_publ_flag
C14 O1 H1 109.5 . . ?
C31 O4 H4 109.5 . . ?
C4 N1 C5 108.8(4) . . ?
C4 N1 C17 125.0(4) . . ?
C5 N1 C17 126.2(4) . . ?
C21 N2 C34 125.2(4) . . ?
C22 N2 C21 108.2(4) . . ?
C22 N2 C34 126.6(4) . . ?
N1 C4 C11 108.9(4) . . ?
N1 C4 C3 129.4(4) . . ?
C3 C4 C11 121.7(4) . . ?
O1 C14 C13 113.2(4) . . ?
O2 C14 O1 123.9(4) . . ?
O2 C14 C13 122.8(4) . . ?
N1 C5 C10 109.1(4) . . ?
N1 C5 C6 129.6(4) . . ?
C6 C5 C10 121.3(4) . . ?
C26 C27 C28 133.2(4) . . ?
C26 C27 C22 120.1(4) . . ?
C22 C27 C28 106.7(4) . . ?
C21 C28 C27 105.8(4) . . ?
C29 C28 C27 133.7(4) . . ?
C29 C28 C21 120.5(4) . . ?
C22 C23 H23 121.4 . . ?
C24 C23 H23 121.4 . . ?
C24 C23 C22 117.2(4) . . ?
N2 C21 C28 109.7(4) . . ?
N2 C21 C20 129.7(4) . . ?
C20 C21 C28 120.5(4) . . ?
C27 C26 H26 120.3 . . ?
C25 C26 C27 119.3(4) . . ?
C25 C26 H26 120.3 . . ?
C28 C29 H29 120.6 . . ?
C18 C29 C28 118.8(4) . . ?
C18 C29 H29 120.6 . . ?
C5 C10 C11 106.1(4) . . ?
C9 C10 C5 119.2(4) . . ?
C9 C10 C11 134.7(4) . . ?
C4 C11 C10 107.1(4) . . ?
C12 C11 C4 119.7(4) . . ?
C12 C11 C10 133.1(4) . . ?
O4 C31 C30 112.7(4) . . ?
O3 C31 O4 124.7(5) . . ?
O3 C31 C30 122.6(5) . . ?
N2 C22 C27 109.6(4) . . ?
N2 C22 C23 129.1(4) . . ?
C23 C22 C27 121.3(4) . . ?
H16A C16 H16B 109.5 . . ?
H16A C16 H16C 109.5 . . ?
H16B C16 H16C 109.5 . . ?
C15 C16 H16A 109.5 . . ?
C15 C16 H16B 109.5 . . ?
C15 C16 H16C 109.5 . . ?
C29 C18 C30 118.2(4) . . ?
C19 C18 C29 120.4(4) . . ?
C19 C18 C30 121.5(4) . . ?
C5 C6 H6 121.1 . . ?
C7 C6 C5 117.8(4) . . ?
C7 C6 H6 121.1 . . ?
C23 C24 H24 119.1 . . ?
C23 C24 C25 121.8(4) . . ?
C25 C24 H24 119.1 . . ?
C6 C7 H7 118.9 . . ?
C6 C7 C8 122.2(5) . . ?
C8 C7 H7 118.9 . . ?
C4 C3 H3 121.3 . . ?
C4 C3 C2 117.3(5) . . ?
C2 C3 H3 121.3 . . ?
N2 C34 H34A 109.5 . . ?
N2 C34 H34B 109.5 . . ?
N2 C34 H34C 109.5 . . ?
H34A C34 H34B 109.5 . . ?
H34A C34 H34C 109.5 . . ?
H34B C34 H34C 109.5 . . ?
C21 C20 H20 121.1 . . ?
C21 C20 C19 117.8(5) . . ?
C19 C20 H20 121.1 . . ?
C16 C15 H15A 109.1 . . ?
C16 C15 H15B 109.1 . . ?
H15A C15 H15B 107.8 . . ?
C13 C15 C16 112.4(4) . . ?
C13 C15 H15A 109.1 . . ?
C13 C15 H15B 109.1 . . ?
C10 C9 H9 120.3 . . ?
C8 C9 C10 119.4(4) . . ?
C8 C9 H9 120.3 . . ?
C12 C1 C2 119.6(4) . . ?
C12 C1 C13 119.9(4) . . ?
C2 C1 C13 120.5(4) . . ?
C18 C19 C20 122.0(4) . . ?
C18 C19 H19 119.0 . . ?
C20 C19 H19 119.0 . . ?
C11 C12 H12 120.5 . . ?
C1 C12 C11 119.1(4) . . ?
C1 C12 H12 120.5 . . ?
C7 C8 H8 119.9 . . ?
C9 C8 C7 120.2(5) . . ?
C9 C8 H8 119.9 . . ?
C3 C2 C1 122.5(4) . . ?
C3 C2 H2 118.7 . . ?
C1 C2 H2 118.7 . . ?
N1 C17 H17A 109.5 . . ?
N1 C17 H17B 109.5 . . ?
N1 C17 H17C 109.5 . . ?
H17A C17 H17B 109.5 . . ?
H17A C17 H17C 109.5 . . ?
H17B C17 H17C 109.5 . . ?
C26 C25 C24 120.2(4) . . ?
C26 C25 H25 119.9 . . ?
C24 C25 H25 119.9 . . ?
C14 C13 H13 107.7 . . ?
C15 C13 C14 112.6(4) . . ?
C15 C13 C1 112.9(4) . . ?
C15 C13 H13 107.7 . . ?
C1 C13 C14 107.9(4) . . ?
C1 C13 H13 107.7 . . ?
C31 C30 C18 107.8(4) . . ?
C31 C30 H30 108.0 . . ?
C31 C30 C32 112.7(4) . . ?
C18 C30 H30 108.0 . . ?
C32 C30 C18 112.2(4) . . ?
C32 C30 H30 108.0 . . ?
H33A C33 H33B 109.5 . . ?
H33A C33 H33C 109.5 . . ?
H33B C33 H33C 109.5 . . ?
C32 C33 H33A 109.5 . . ?
C32 C33 H33B 109.5 . . ?
C32 C33 H33C 109.5 . . ?
C30 C32 H32A 109.3 . . ?
C30 C32 H32B 109.3 . . ?
C33 C32 C30 111.7(4) . . ?
C33 C32 H32A 109.3 . . ?
C33 C32 H32B 109.3 . . ?
H32A C32 H32B 107.9 . . ?

loop_
_geom_bond_atom_site_label_1
_geom_bond_atom_site_label_2
_geom_bond_distance
_geom_bond_site_symmetry_2
_geom_bond_publ_flag
O1 H1 0.8200 . ?
O1 C14 1.298(6) . ?
O2 C14 1.225(6) . ?
O4 H4 0.8200 . ?
O4 C31 1.297(6) . ?
O3 C31 1.231(6) . ?
N1 C4 1.381(5) . ?
N1 C5 1.385(6) . ?
N1 C17 1.454(6) . ?
N2 C21 1.386(6) . ?
N2 C22 1.383(6) . ?
N2 C34 1.442(6) . ?
C4 C11 1.412(6) . ?
C4 C3 1.383(7) . ?
C14 C13 1.527(6) . ?
C5 C10 1.418(6) . ?
C5 C6 1.395(6) . ?
C27 C28 1.452(6) . ?
C27 C26 1.388(6) . ?
C27 C22 1.407(6) . ?
C28 C21 1.415(7) . ?
C28 C29 1.397(6) . ?
C23 H23 0.9300 . ?
C23 C22 1.400(6) . ?
C23 C24 1.387(7) . ?
C21 C20 1.388(6) . ?
C26 H26 0.9300 . ?
C26 C25 1.377(7) . ?
C29 H29 0.9300 . ?
C29 C18 1.388(6) . ?
C10 C11 1.440(6) . ?
C10 C9 1.393(7) . ?
C11 C12 1.406(6) . ?
C31 C30 1.520(7) . ?
C16 H16A 0.9600 . ?
C16 H16B 0.9600 . ?
C16 H16C 0.9600 . ?
C16 C15 1.532(7) . ?
C18 C19 1.384(7) . ?
C18 C30 1.544(6) . ?
C6 H6 0.9300 . ?
C6 C7 1.372(7) . ?
C24 H24 0.9300 . ?
C24 C25 1.407(7) . ?
C7 H7 0.9300 . ?
C7 C8 1.396(7) . ?
C3 H3 0.9300 . ?
C3 C2 1.388(7) . ?
C34 H34A 0.9600 . ?
C34 H34B 0.9600 . ?
C34 H34C 0.9600 . ?
C20 H20 0.9300 . ?
C20 C19 1.403(6) . ?
C15 H15A 0.9700 . ?
C15 H15B 0.9700 . ?
C15 C13 1.521(7) . ?
C9 H9 0.9300 . ?
C9 C8 1.384(7) . ?
C1 C12 1.385(7) . ?
C1 C2 1.407(7) . ?
C1 C13 1.524(6) . ?
C19 H19 0.9300 . ?
C12 H12 0.9300 . ?
C8 H8 0.9300 . ?
C2 H2 0.9300 . ?
C17 H17A 0.9600 . ?
C17 H17B 0.9600 . ?
C17 H17C 0.9600 . ?
C25 H25 0.9300 . ?
C13 H13 0.9800 . ?
C30 H30 0.9800 . ?
C30 C32 1.528(7) . ?
C33 H33A 0.9600 . ?
C33 H33B 0.9600 . ?
C33 H33C 0.9600 . ?
C33 C32 1.509(7) . ?
C32 H32A 0.9700 . ?
C32 H32B 0.9700 . ?

loop_
_geom_torsion_atom_site_label_1
_geom_torsion_atom_site_label_2
_geom_torsion_atom_site_label_3
_geom_torsion_atom_site_label_4
_geom_torsion
_geom_torsion_site_symmetry_1
_geom_torsion_site_symmetry_2
_geom_torsion_site_symmetry_3
_geom_torsion_site_symmetry_4
_geom_torsion_publ_flag
O1 C14 C13 C15 148.9(4) . . . . ?
O1 C14 C13 C1 -85.8(5) . . . . ?
O2 C14 C13 C15 -33.8(6) . . . . ?
O2 C14 C13 C1 91.5(5) . . . . ?
O4 C31 C30 C18 90.4(5) . . . . ?
O4 C31 C30 C32 -145.3(4) . . . . ?
O3 C31 C30 C18 -89.6(5) . . . . ?
O3 C31 C30 C32 34.7(6) . . . . ?
N1 C4 C11 C10 -1.2(5) . . . . ?
N1 C4 C11 C12 179.5(4) . . . . ?
N1 C4 C3 C2 179.7(5) . . . . ?
N1 C5 C10 C11 -0.8(5) . . . . ?
N1 C5 C10 C9 177.7(4) . . . . ?
N1 C5 C6 C7 -177.3(5) . . . . ?
N2 C21 C20 C19 -179.8(5) . . . . ?
C4 N1 C5 C10 0.0(5) . . . . ?
C4 N1 C5 C6 179.4(5) . . . . ?
C4 C11 C12 C1 1.5(6) . . . . ?
C4 C3 C2 C1 -0.3(7) . . . . ?
C5 N1 C4 C11 0.8(5) . . . . ?
C5 N1 C4 C3 -178.3(5) . . . . ?
C5 C10 C11 C4 1.2(5) . . . . ?
C5 C10 C11 C12 -179.7(5) . . . . ?
C5 C10 C9 C8 0.1(7) . . . . ?
C5 C6 C7 C8 -0.7(7) . . . . ?
C27 C28 C21 N2 0.8(5) . . . . ?
C27 C28 C21 C20 -178.8(4) . . . . ?
C27 C28 C29 C18 178.9(5) . . . . ?
C27 C26 C25 C24 -0.2(7) . . . . ?
C28 C27 C26 C25 -178.5(5) . . . . ?
C28 C27 C22 N2 0.7(5) . . . . ?
C28 C27 C22 C23 -179.6(4) . . . . ?
C28 C21 C20 C19 -0.3(7) . . . . ?
C28 C29 C18 C19 -0.2(7) . . . . ?
C28 C29 C18 C30 179.7(4) . . . . ?
C23 C24 C25 C26 -1.0(8) . . . . ?
C21 N2 C22 C27 -0.2(5) . . . . ?
C21 N2 C22 C23 -179.9(5) . . . . ?
C21 C28 C29 C18 -0.3(7) . . . . ?
C21 C20 C19 C18 -0.3(7) . . . . ?
C26 C27 C28 C21 177.6(5) . . . . ?
C26 C27 C28 C29 -1.7(9) . . . . ?
C26 C27 C22 N2 -178.0(4) . . . . ?
C26 C27 C22 C23 1.6(7) . . . . ?
C29 C28 C21 N2 -179.8(4) . . . . ?
C29 C28 C21 C20 0.6(7) . . . . ?
C29 C18 C19 C20 0.5(7) . . . . ?
C29 C18 C30 C31 -116.2(5) . . . . ?
C29 C18 C30 C32 119.3(5) . . . . ?
C10 C5 C6 C7 2.0(7) . . . . ?
C10 C11 C12 C1 -177.6(5) . . . . ?
C10 C9 C8 C7 1.2(8) . . . . ?
C11 C4 C3 C2 0.7(7) . . . . ?
C11 C10 C9 C8 178.0(5) . . . . ?
C31 C30 C32 C33 71.4(6) . . . . ?
C22 N2 C21 C28 -0.4(5) . . . . ?
C22 N2 C21 C20 179.2(5) . . . . ?
C22 C27 C28 C21 -0.9(5) . . . . ?
C22 C27 C28 C29 179.8(5) . . . . ?
C22 C27 C26 C25 -0.1(7) . . . . ?
C22 C23 C24 C25 2.4(7) . . . . ?
C16 C15 C13 C14 -70.0(5) . . . . ?
C16 C15 C13 C1 167.5(4) . . . . ?
C18 C30 C32 C33 -166.7(4) . . . . ?
C6 C5 C10 C11 179.8(4) . . . . ?
C6 C5 C10 C9 -1.8(7) . . . . ?
C6 C7 C8 C9 -1.0(8) . . . . ?
C24 C23 C22 N2 176.8(5) . . . . ?
C24 C23 C22 C27 -2.7(7) . . . . ?
C3 C4 C11 C10 178.0(4) . . . . ?
C3 C4 C11 C12 -1.3(7) . . . . ?
C34 N2 C21 C28 178.8(4) . . . . ?
C34 N2 C21 C20 -1.6(8) . . . . ?
C34 N2 C22 C27 -179.4(4) . . . . ?
C34 N2 C22 C23 1.0(8) . . . . ?
C9 C10 C11 C4 -176.9(5) . . . . ?
C9 C10 C11 C12 2.2(9) . . . . ?
C19 C18 C30 C31 63.7(6) . . . . ?
C19 C18 C30 C32 -60.8(6) . . . . ?
C12 C1 C2 C3 0.6(7) . . . . ?
C12 C1 C13 C14 113.9(5) . . . . ?
C12 C1 C13 C15 -121.0(5) . . . . ?
C2 C1 C12 C11 -1.1(6) . . . . ?
C2 C1 C13 C14 -66.6(5) . . . . ?
C2 C1 C13 C15 58.5(6) . . . . ?
C17 N1 C4 C11 -178.8(4) . . . . ?
C17 N1 C4 C3 2.1(7) . . . . ?
C17 N1 C5 C10 179.6(4) . . . . ?
C17 N1 C5 C6 -1.0(8) . . . . ?
C13 C1 C12 C11 178.4(4) . . . . ?
C13 C1 C2 C3 -179.0(4) . . . . ?
C30 C18 C19 C20 -179.4(4) . . . . ?

loop_
_twin_individual_id
_twin_individual_mass_fraction_refined
1 0.7(5)
2 0.3(5)

loop_
_exptl_oxdiff_crystal_face_indexfrac_h
_exptl_oxdiff_crystal_face_indexfrac_k
_exptl_oxdiff_crystal_face_indexfrac_l
_exptl_oxdiff_crystal_face_x
_exptl_oxdiff_crystal_face_y
_exptl_oxdiff_crystal_face_z
14.8276 -0.4596 0.1970 0.0394 -0.4826 0.8749
-4.1845 -3.4995 -2.4142 -0.0731 0.9400 0.3333
-14.7586 -0.5273 -0.8361 -0.0560 0.6985 -0.7134
1.3777 3.6356 2.4089 0.0665 -0.8595 -0.5068
7.7788 -0.7827 -11.2133 -0.7921 -0.0632 0.6071
1.0964 -0.9378 13.0824 0.9882 0.0772 0.1326
-5.7582 0.3456 12.4432 0.8971 0.0711 -0.4361
-2.3354 1.1432 -12.7273 -0.9693 -0.0755 -0.2339
